data_7209685
loop_
_publ_author_name
'Wen, Yuehong'
'Sheng, Tianlu'
'Hu, Shengmin'
'Wang, Yanlong'
'Tan, Chunhong'
'Ma, Xiao'
'Xue, Zhenzhen'
'Wang, Yong'
'Wu, Xintao'

_publ_section_title
;
 Effect of anions on the self-assembly of Zn(ii) with a hydrogenated
 Schiff base ligand: structural diversity and photoluminescent properties
;
_journal_issue 14
_journal_name_full CrystEngComm
_journal_page_first 2714
_journal_paper_doi 10.1039/c3ce26937j
_journal_volume 15
_journal_year 2013
_chemical_formula_sum 'C14 H21 Cl2 N4 O1.5 Zn'
_chemical_formula_weight 405.62
_chemical_name_systematic
;
?
;
_space_group_IT_number 43
_symmetry_cell_setting orthorhombic
_symmetry_space_group_name_Hall 'F 2 -2d'
_symmetry_space_group_name_H-M 'F d d 2'
_atom_sites_solution_hydrogens geom
_atom_sites_solution_primary direct
_atom_sites_solution_secondary difmap
_audit_creation_method SHELXL-97
_cell_angle_alpha 90.00
_cell_angle_beta 90.00
_cell_angle_gamma 90.00
_cell_formula_units_Z 16
_cell_length_a 14.429(4)
_cell_length_b 19.030(5)
_cell_length_c 24.580(7)
_cell_measurement_reflns_used 5392
_cell_measurement_temperature 293(2)
_cell_measurement_theta_max 27.4816
_cell_measurement_theta_min 2.7067
_cell_volume 6749(3)
_computing_cell_refinement 'CrystalClear (Rigaku Inc., 2007)'
_computing_data_collection 'CrystalClear (Rigaku Inc., 2007)'
_computing_data_reduction 'CrystalClear (Rigaku Inc., 2007)'
_computing_structure_refinement 'SHELXL-97 (Sheldrick, 1997)'
_computing_structure_solution 'SHELXS-97 (Sheldrick, 1990)'
_diffrn_ambient_temperature 293(2)
_diffrn_detector_area_resol_mean 28.5714
_diffrn_measured_fraction_theta_full 0.998
_diffrn_measured_fraction_theta_max 0.998
_diffrn_measurement_device_type 'Saturn724+ (2x2 bin mode)'
_diffrn_measurement_method CCD_Profile_fitting
_diffrn_radiation_monochromator graphite
_diffrn_radiation_source 'fine-focus sealed tube'
_diffrn_radiation_type MoK\a
_diffrn_radiation_wavelength 0.71073
_diffrn_reflns_av_R_equivalents 0.0311
_diffrn_reflns_av_sigmaI/netI 0.0317
_diffrn_reflns_limit_h_max 18
_diffrn_reflns_limit_h_min -18
_diffrn_reflns_limit_k_max 23
_diffrn_reflns_limit_k_min -24
_diffrn_reflns_limit_l_max 31
_diffrn_reflns_limit_l_min -31
_diffrn_reflns_number 14208
_diffrn_reflns_theta_full 27.47
_diffrn_reflns_theta_max 27.47
_diffrn_reflns_theta_min 2.71
_exptl_absorpt_coefficient_mu 1.782
_exptl_absorpt_correction_T_max 1.0000
_exptl_absorpt_correction_T_min 0.7697
_exptl_absorpt_correction_type multi-scan
_exptl_crystal_colour Colorless
_exptl_crystal_density_diffrn 1.597
_exptl_crystal_density_method 'not measured'
_exptl_crystal_description Prism
_exptl_crystal_F_000 3344
_exptl_crystal_size_max 0.2000
_exptl_crystal_size_mid 0.2000
_exptl_crystal_size_min 0.2000
_refine_diff_density_max 0.370
_refine_diff_density_min -0.231
_refine_diff_density_rms 0.059
_refine_ls_abs_structure_details 'Flack H D (1983), Acta Cryst. A39, 876-881'
_refine_ls_abs_structure_Flack 0.454(12)
_refine_ls_extinction_method none
_refine_ls_goodness_of_fit_ref 1.051
_refine_ls_hydrogen_treatment constr
_refine_ls_matrix_type full
_refine_ls_number_parameters 206
_refine_ls_number_reflns 3705
_refine_ls_number_restraints 1
_refine_ls_restrained_S_all 1.051
_refine_ls_R_factor_all 0.0357
_refine_ls_R_factor_gt 0.0326
_refine_ls_shift/su_max 0.000
_refine_ls_shift/su_mean 0.000
_refine_ls_structure_factor_coef Fsqd
_refine_ls_weighting_details 'calc w=1/[\s^2^(Fo^2^)+(0.0422P)^2^+0.0000P] where P=(Fo^2^+2Fc^2^)/3'
_refine_ls_weighting_scheme calc
_refine_ls_wR_factor_gt 0.0751
_refine_ls_wR_factor_ref 0.0766
_reflns_number_gt 3502
_reflns_number_total 3705
_reflns_threshold_expression >2sigma(I)
_cod_data_source_file c3ce26937j.txt
_cod_data_source_block a4
_cod_depositor_comments
;
The following automatic conversions were performed:

'_exptl_absorpt_correction_type' value 'Multi-scan' changed to
'multi-scan' according to
/home/saulius/struct/CIF-dictionaries/cif_core.dic dictionary named
'cif_core.dic' version 2.4.2 from 2011-04-26.

Automatic conversion script
Id: cif_fix_values 1891 2012-01-12 08:04:46Z andrius 
;
_cod_original_cell_volume 6750(3)
_cod_original_sg_symbol_H-M Fdd2
_cod_original_formula_sum 'C14 H21 Cl2 N4 O1.50 Zn'
_cod_database_code 7209685

loop_
_symmetry_equiv_pos_as_xyz
'x, y, z'
'-x, -y, z'
'x+1/4, -y+1/4, z+1/4'
'-x+1/4, y+1/4, z+1/4'
'x, y+1/2, z+1/2'
'-x, -y+1/2, z+1/2'
'x+1/4, -y+3/4, z+3/4'
'-x+1/4, y+3/4, z+3/4'
'x+1/2, y, z+1/2'
'-x+1/2, -y, z+1/2'
'x+3/4, -y+1/4, z+3/4'
'-x+3/4, y+1/4, z+3/4'
'x+1/2, y+1/2, z'
'-x+1/2, -y+1/2, z'
'x+3/4, -y+3/4, z+1/4'
'-x+3/4, y+3/4, z+1/4'

loop_
_atom_site_label
_atom_site_type_symbol
_atom_site_fract_x
_atom_site_fract_y
_atom_site_fract_z
_atom_site_U_iso_or_equiv
_atom_site_adp_type
_atom_site_occupancy
_atom_site_symmetry_multiplicity
_atom_site_calc_flag
_atom_site_refinement_flags
Zn1 Zn 0.5000 0.0000 0.480286(17) 0.02766(13) Uani 1 2 d S
Zn2 Zn 0.0000 0.0000 0.584428(18) 0.02781(13) Uani 1 2 d S
Cl1 Cl -0.03438(5) 0.13143(4) 0.59227(4) 0.03456(19) Uani 1 1 d .
Cl2 Cl 0.54752(5) 0.12808(4) 0.47641(4) 0.03420(19) Uani 1 1 d .
C7 C 0.4588(2) 0.02501(17) 0.36099(15) 0.0303(7) Uani 1 1 d .
H7A H 0.4807 0.0732 0.3619 0.036 Uiso 1 1 calc R
H7B H 0.4230 0.0186 0.3280 0.036 Uiso 1 1 calc R
C2 C 0.23832(19) -0.02384(16) 0.47283(12) 0.0287(6) Uani 1 1 d .
H2A H 0.2839 -0.0577 0.4674 0.034 Uiso 1 1 calc R
C6 C 0.3184(2) 0.05737(18) 0.40669(15) 0.0332(8) Uani 1 1 d .
H6A H 0.2952 0.0578 0.3697 0.040 Uiso 1 1 calc R
H6B H 0.3380 0.1048 0.4154 0.040 Uiso 1 1 calc R
C8 C 0.1735(2) 0.06853(18) 0.65346(15) 0.0338(8) Uani 1 1 d .
H8A H 0.1976 0.0726 0.6902 0.041 Uiso 1 1 calc R
H8B H 0.1462 0.1134 0.6438 0.041 Uiso 1 1 calc R
C3 C 0.2403(2) 0.03777(17) 0.44394(15) 0.0273(7) Uani 1 1 d .
C1 C 0.16800(19) -0.03557(15) 0.51026(13) 0.0288(6) Uani 1 1 d .
H1A H 0.1680 -0.0774 0.5298 0.035 Uiso 1 1 calc R
C5 C 0.0987(2) 0.06847(16) 0.48813(14) 0.0344(7) Uani 1 1 d .
H5A H 0.0497 0.0998 0.4920 0.041 Uiso 1 1 calc R
C4 C 0.1663(2) 0.08334(17) 0.45074(13) 0.0348(7) Uani 1 1 d .
H4A H 0.1625 0.1240 0.4299 0.042 Uiso 1 1 calc R
C14 C 0.0397(2) 0.02539(18) 0.70108(16) 0.0305(7) Uani 1 1 d .
H14A H 0.0160 0.0731 0.7007 0.037 Uiso 1 1 calc R
H14B H 0.0758 0.0193 0.7340 0.037 Uiso 1 1 calc R
C9 C 0.25319(18) 0.05385(18) 0.61524(15) 0.0286(7) Uani 1 1 d .
C10 C 0.3048(2) -0.00787(16) 0.61789(13) 0.0324(7) Uani 1 1 d .
H10A H 0.2904 -0.0419 0.6437 0.039 Uiso 1 1 calc R
C11 C 0.37724(19) -0.01860(16) 0.58208(13) 0.0316(6) Uani 1 1 d .
H11A H 0.4110 -0.0601 0.5848 0.038 Uiso 1 1 calc R
C13 C 0.2804(2) 0.10326(16) 0.57684(13) 0.0322(7) Uani 1 1 d .
H13A H 0.2493 0.1460 0.5742 0.039 Uiso 1 1 calc R
C12 C 0.35381(19) 0.08856(15) 0.54254(13) 0.0322(7) Uani 1 1 d .
H12A H 0.3714 0.1225 0.5173 0.039 Uiso 1 1 calc R
N2 N 0.39979(19) 0.01129(14) 0.40883(11) 0.0269(6) Uani 1 1 d .
H2B H 0.3770 -0.0327 0.4034 0.032 Uiso 1 1 calc R
N3 N 0.09975(19) 0.01416(14) 0.65299(11) 0.0245(6) Uani 1 1 d .
H3A H 0.1284 -0.0280 0.6579 0.029 Uiso 1 1 calc R
N1 N 0.10011(17) 0.01101(14) 0.51926(11) 0.0269(6) Uani 1 1 d .
N4 N 0.40105(17) 0.02792(14) 0.54376(11) 0.0279(6) Uani 1 1 d .
O1 O 0.0785(2) 0.24243(17) 0.5208(2) 0.0926(15) Uani 1 1 d .
O2 O 0.2500 0.2500 0.4609(3) 0.109(2) Uani 1 2 d S

loop_
_atom_site_aniso_label
_atom_site_aniso_U_11
_atom_site_aniso_U_22
_atom_site_aniso_U_33
_atom_site_aniso_U_23
_atom_site_aniso_U_13
_atom_site_aniso_U_12
Zn1 0.0266(2) 0.0301(3) 0.0263(3) 0.000 0.000 -0.00072(19)
Zn2 0.0240(2) 0.0349(3) 0.0246(3) 0.000 0.000 0.0011(2)
Cl1 0.0398(4) 0.0260(4) 0.0378(5) -0.0019(3) 0.0026(4) 0.0033(3)
Cl2 0.0337(3) 0.0275(4) 0.0413(5) 0.0030(3) 0.0051(4) -0.0018(3)
C7 0.0276(14) 0.0403(19) 0.0228(18) 0.0046(15) -0.0009(13) -0.0051(14)
C2 0.0247(12) 0.0279(14) 0.0333(16) -0.0031(12) 0.0022(13) 0.0013(11)
C6 0.0267(14) 0.0348(18) 0.038(2) 0.0057(15) -0.0006(14) -0.0012(13)
C8 0.0278(14) 0.0347(18) 0.039(2) -0.0094(15) 0.0052(14) -0.0045(13)
C3 0.0244(13) 0.0303(17) 0.0271(16) -0.0033(13) -0.0012(12) -0.0015(12)
C1 0.0238(12) 0.0274(15) 0.0351(17) -0.0007(13) -0.0001(12) -0.0001(11)
C5 0.0291(13) 0.0377(17) 0.0365(17) 0.0048(14) 0.0030(13) 0.0125(13)
C4 0.0343(15) 0.0379(17) 0.0323(16) 0.0094(14) 0.0002(13) 0.0062(13)
C14 0.0258(15) 0.043(2) 0.0222(16) -0.0031(15) -0.0008(13) 0.0009(14)
C9 0.0228(13) 0.0332(17) 0.0298(19) -0.0086(14) -0.0028(12) -0.0024(11)
C10 0.0359(16) 0.0352(17) 0.0262(15) 0.0083(13) 0.0023(13) 0.0001(13)
C11 0.0288(13) 0.0304(15) 0.0354(17) 0.0087(13) 0.0058(13) 0.0054(12)
C13 0.0315(13) 0.0244(15) 0.0407(18) -0.0005(13) -0.0006(13) 0.0006(12)
C12 0.0325(14) 0.0264(15) 0.0376(18) 0.0022(13) 0.0014(13) -0.0031(12)
N2 0.0247(12) 0.0281(14) 0.0280(16) -0.0036(12) 0.0043(12) -0.0015(11)
N3 0.0206(12) 0.0267(13) 0.0262(15) -0.0044(11) -0.0018(11) 0.0031(11)
N1 0.0204(11) 0.0350(14) 0.0252(15) 0.0011(11) -0.0012(11) 0.0008(10)
N4 0.0231(11) 0.0315(14) 0.0290(16) 0.0016(11) -0.0012(11) 0.0013(11)
O1 0.083(2) 0.0569(19) 0.138(4) 0.032(2) 0.031(3) 0.0080(19)
O2 0.094(4) 0.123(5) 0.110(5) 0.000 0.000 -0.043(4)

loop_
_atom_type_symbol
_atom_type_description
_atom_type_scat_dispersion_real
_atom_type_scat_dispersion_imag
_atom_type_scat_source
C C 0.0033 0.0016 'International Tables Vol C Tables 4.2.6.8 and 6.1.1.4'
H H 0.0000 0.0000 'International Tables Vol C Tables 4.2.6.8 and 6.1.1.4'
N N 0.0061 0.0033 'International Tables Vol C Tables 4.2.6.8 and 6.1.1.4'
O O 0.0106 0.0060 'International Tables Vol C Tables 4.2.6.8 and 6.1.1.4'
Cl Cl 0.1484 0.1585 'International Tables Vol C Tables 4.2.6.8 and 6.1.1.4'
Zn Zn 0.2839 1.4301 'International Tables Vol C Tables 4.2.6.8 and 6.1.1.4'

loop_
_geom_angle_atom_site_label_1
_geom_angle_atom_site_label_2
_geom_angle_atom_site_label_3
_geom_angle
_geom_angle_site_symmetry_1
_geom_angle_site_symmetry_3
N4 Zn1 N4 88.63(14) 2_655 .
N4 Zn1 N2 170.81(10) 2_655 .
N4 Zn1 N2 96.47(9) . .
N4 Zn1 N2 96.47(9) 2_655 2_655
N4 Zn1 N2 170.81(10) . 2_655
N2 Zn1 N2 79.54(14) . 2_655
N4 Zn1 Cl2 94.82(8) 2_655 .
N4 Zn1 Cl2 88.26(7) . .
N2 Zn1 Cl2 92.98(7) . .
N2 Zn1 Cl2 83.71(7) 2_655 .
N4 Zn1 Cl2 88.26(7) 2_655 2_655
N4 Zn1 Cl2 94.82(8) . 2_655
N2 Zn1 Cl2 83.71(7) . 2_655
N2 Zn1 Cl2 92.98(7) 2_655 2_655
Cl2 Zn1 Cl2 175.69(5) . 2_655
N1 Zn2 N1 84.68(14) 2 .
N1 Zn2 N3 177.93(11) 2 .
N1 Zn2 N3 96.70(9) . .
N1 Zn2 N3 96.70(9) 2 2
N1 Zn2 N3 177.93(11) . 2
N3 Zn2 N3 81.97(15) . 2
N1 Zn2 Cl1 91.20(8) 2 .
N1 Zn2 Cl1 95.19(7) . .
N3 Zn2 Cl1 87.14(7) . .
N3 Zn2 Cl1 86.34(7) 2 .
N1 Zn2 Cl1 95.19(7) 2 2
N1 Zn2 Cl1 91.20(8) . 2
N3 Zn2 Cl1 86.34(7) . 2
N3 Zn2 Cl1 87.14(7) 2 2
Cl1 Zn2 Cl1 171.36(5) . 2
N2 C7 C7 109.9(2) . 2_655
N2 C7 H7A 109.7 . .
C7 C7 H7A 109.7 2_655 .
N2 C7 H7B 109.7 . .
C7 C7 H7B 109.7 2_655 .
H7A C7 H7B 108.2 . .
C3 C2 C1 119.8(3) . .
C3 C2 H2A 120.1 . .
C1 C2 H2A 120.1 . .
N2 C6 C3 115.5(3) . .
N2 C6 H6A 108.4 . .
C3 C6 H6A 108.4 . .
N2 C6 H6B 108.4 . .
C3 C6 H6B 108.4 . .
H6A C6 H6B 107.5 . .
N3 C8 C9 114.3(3) . .
N3 C8 H8A 108.7 . .
C9 C8 H8A 108.7 . .
N3 C8 H8B 108.7 . .
C9 C8 H8B 108.7 . .
H8A C8 H8B 107.6 . .
C2 C3 C4 117.1(3) . .
C2 C3 C6 123.0(3) . .
C4 C3 C6 119.8(3) . .
N1 C1 C2 122.5(3) . .
N1 C1 H1A 118.7 . .
C2 C1 H1A 118.7 . .
N1 C5 C4 122.9(3) . .
N1 C5 H5A 118.5 . .
C4 C5 H5A 118.5 . .
C5 C4 C3 120.0(3) . .
C5 C4 H4A 120.0 . .
C3 C4 H4A 120.0 . .
N3 C14 C14 110.7(2) . 2
N3 C14 H14A 109.5 . .
C14 C14 H14A 109.5 2 .
N3 C14 H14B 109.5 . .
C14 C14 H14B 109.5 2 .
H14A C14 H14B 108.1 . .
C10 C9 C13 116.9(3) . .
C10 C9 C8 122.3(3) . .
C13 C9 C8 120.8(3) . .
C11 C10 C9 120.0(3) . .
C11 C10 H10A 120.0 . .
C9 C10 H10A 120.0 . .
N4 C11 C10 123.0(3) . .
N4 C11 H11A 118.5 . .
C10 C11 H11A 118.5 . .
C12 C13 C9 119.6(3) . .
C12 C13 H13A 120.2 . .
C9 C13 H13A 120.2 . .
N4 C12 C13 123.4(3) . .
N4 C12 H12A 118.3 . .
C13 C12 H12A 118.3 . .
C6 N2 C7 109.2(3) . .
C6 N2 Zn1 126.2(2) . .
C7 N2 Zn1 105.30(19) . .
C6 N2 H2B 104.8 . .
C7 N2 H2B 104.8 . .
Zn1 N2 H2B 104.8 . .
C14 N3 C8 108.2(2) . .
C14 N3 Zn2 104.04(19) . .
C8 N3 Zn2 123.5(2) . .
C14 N3 H3A 106.7 . .
C8 N3 H3A 106.7 . .
Zn2 N3 H3A 106.7 . .
C5 N1 C1 117.3(3) . .
C5 N1 Zn2 119.5(2) . .
C1 N1 Zn2 123.1(2) . .
C11 N4 C12 117.1(3) . .
C11 N4 Zn1 120.7(2) . .
C12 N4 Zn1 121.8(2) . .

loop_
_geom_bond_atom_site_label_1
_geom_bond_atom_site_label_2
_geom_bond_distance
_geom_bond_site_symmetry_2
Zn1 N4 2.181(3) 2_655
Zn1 N4 2.181(3) .
Zn1 N2 2.285(3) .
Zn1 N2 2.285(3) 2_655
Zn1 Cl2 2.5339(10) .
Zn1 Cl2 2.5339(10) 2_655
Zn2 N1 2.167(3) 2
Zn2 N1 2.167(3) .
Zn2 N3 2.233(3) .
Zn2 N3 2.233(3) 2
Zn2 Cl1 2.5572(10) .
Zn2 Cl1 2.5572(10) 2
C7 N2 1.475(4) .
C7 C7 1.522(6) 2_655
C7 H7A 0.9700 .
C7 H7B 0.9700 .
C2 C3 1.371(4) .
C2 C1 1.388(4) .
C2 H2A 0.9300 .
C6 N2 1.467(4) .
C6 C3 1.499(4) .
C6 H6A 0.9700 .
C6 H6B 0.9700 .
C8 N3 1.484(4) .
C8 C9 1.511(4) .
C8 H8A 0.9700 .
C8 H8B 0.9700 .
C3 C4 1.386(4) .
C1 N1 1.339(4) .
C1 H1A 0.9300 .
C5 N1 1.335(4) .
C5 C4 1.370(4) .
C5 H5A 0.9300 .
C4 H4A 0.9300 .
C14 N3 1.481(5) .
C14 C14 1.498(6) 2
C14 H14A 0.9700 .
C14 H14B 0.9700 .
C9 C10 1.392(4) .
C9 C13 1.389(5) .
C10 C11 1.382(4) .
C10 H10A 0.9300 .
C11 N4 1.338(4) .
C11 H11A 0.9300 .
C13 C12 1.383(4) .
C13 H13A 0.9300 .
C12 N4 1.341(4) .
C12 H12A 0.9300 .
N2 H2B 0.9100 .
N3 H3A 0.9100 .
